data_7209247
loop_
_publ_author_name
'Ch\;eci\'nska, Lilianna'
'Morgenroth, Wolfgang'
'Paulmann, Carsten'
'Jayatilaka, Dylan'
'Dittrich, Birger'

_publ_section_title
;
 A comparison of electron density from Hirshfeld-atom refinement, X-ray
 wavefunction refinement and multipole refinement on three urea
 derivatives
;
_journal_issue 11
_journal_name_full CrystEngComm
_journal_page_first 2084
_journal_paper_doi 10.1039/c2ce26964c
_journal_volume 15
_journal_year 2013
_chemical_formula_moiety 'C2 H6 N2 O'
_chemical_formula_sum 'C2 H6 N2 O'
_chemical_formula_weight 74.09
_chemical_name_common N-methylurea
_chemical_name_systematic
;
N-methylurea
;
_space_group_IT_number 19
_symmetry_cell_setting orthorhombic
_symmetry_Int_Tables_number 19
_symmetry_space_group_name_Hall 'P 2ac 2ab'
_symmetry_space_group_name_H-M 'P 21 21 21'
_audit_creation_method XD2006
_cell_angle_alpha 90.00
_cell_angle_beta 90.00
_cell_angle_gamma 90.00
_cell_formula_units_Z 4
_cell_length_a 6.741(1)
_cell_length_b 6.743(1)
_cell_length_c 8.580(2)
_cell_measurement_temperature 8(2)
_cell_volume 390.00(12)
_computing_cell_refinement 'XDS (Kabsch, 1993; 2010)'
_computing_data_collection 'MarCCD (Paulmann & Morgenroth, 2006)'
_computing_data_reduction 'XDS (Kabsch, 1993; 2010)'
_computing_structure_refinement 'Volkov et al, (2006)'
_computing_structure_solution 'SHELXS-97 (Sheldrick, 2008)'
_diffrn_ambient_temperature 8(2)
_diffrn_detector_type 'MarCCD detector'
_diffrn_measured_fraction_theta_full 0.989
_diffrn_measured_fraction_theta_max 0.989
_diffrn_measurement_device_type 'Huber diffractometer'
_diffrn_measurement_method '\f scan'
_diffrn_radiation_monochromator graphite
_diffrn_radiation_source synchrotron
_diffrn_radiation_type synchrotron
_diffrn_radiation_wavelength 0.5166
_diffrn_reflns_av_R_equivalents 0.0829
_diffrn_reflns_av_sigmaI/netI 0.0394
_diffrn_reflns_limit_h_max 13
_diffrn_reflns_limit_h_min -13
_diffrn_reflns_limit_k_max 13
_diffrn_reflns_limit_k_min -13
_diffrn_reflns_limit_l_max 17
_diffrn_reflns_limit_l_min -17
_diffrn_reflns_number 18822
_diffrn_reflns_theta_full 31.94
_diffrn_reflns_theta_max 31.94
_diffrn_reflns_theta_min 2.79
_exptl_absorpt_coefficient_mu 0.062
_exptl_absorpt_correction_type none
_exptl_crystal_colour colourless
_exptl_crystal_density_diffrn 1.262
_exptl_crystal_density_method 'not measured'
_exptl_crystal_description prism
_exptl_crystal_F_000 160
_exptl_crystal_size_max 0.4
_exptl_crystal_size_mid 0.4
_exptl_crystal_size_min 0.3
_refine_diff_density_max 0.202
_refine_diff_density_min -0.373
_refine_diff_density_rms 0.054
_refine_ls_extinction_method none
_refine_ls_goodness_of_fit_ref 1.485
_refine_ls_hydrogen_treatment noref
_refine_ls_matrix_type full
_refine_ls_number_parameters 130
_refine_ls_number_reflns 1971
_refine_ls_number_restraints 0
_refine_ls_R_factor_all 0.027
_refine_ls_R_factor_gt 0.027
_refine_ls_R_Fsqd_factor 0.051
_refine_ls_shift/su_max 0
_refine_ls_structure_factor_coef Fsqd
_refine_ls_weighting_details
;
calc w2 = 1/[s^2^(Fo^2^)]
;
_refine_ls_weighting_scheme calc
_refine_ls_wR_factor_ref 0.058
_reflns_number_gt 1920
_reflns_number_total 1985
_reflns_threshold_expression >2\s(I)
_cod_data_source_file c2ce26964c.txt
_cod_data_source_block murea
_cod_database_code 7209247

loop_
_space_group_symop_id
_space_group_symop_operation_xyz
1 +X,+Y,+Z
2 1/2-X,-Y,1/2+Z
3 -X,1/2+Y,1/2-Z
4 1/2+X,1/2-Y,-Z

loop_
_atom_local_axes_atom_label
_atom_local_axes_atom0
_atom_local_axes_ax1
_atom_local_axes_atom1
_atom_local_axes_atom2
_atom_local_axes_ax2
O(1) C(1) Z O(1) N(1) Y
N(1) C(1) X N(1) C(11) Y
N(2) C(1) X N(2) H(2A) Y
C(1) O(1) Z C(1) N(2) Y
C(11) N(1) Z C(11) H(11A) Y
H(1) N(1) Z H(1) C(1) Y
H(2A) N(2) Z H(2A) C(1) Y
H(2B) N(2) Z H(2B) C(1) Y
H(11A) C(11) Z H(11A) H(11C) Y
H(11B) C(11) Z H(11B) H(11A) Y
H(11C) C(11) Z H(11C) H(11B) Y

loop_
_atom_rho_multipole_atom_label
_atom_rho_multipole_coeff_Pv
_atom_rho_multipole_coeff_P00
_atom_rho_multipole_coeff_P11
_atom_rho_multipole_coeff_P1-1
_atom_rho_multipole_coeff_P10
_atom_rho_multipole_coeff_P20
_atom_rho_multipole_coeff_P21
_atom_rho_multipole_coeff_P2-1
_atom_rho_multipole_coeff_P22
_atom_rho_multipole_coeff_P2-2
_atom_rho_multipole_coeff_P30
_atom_rho_multipole_coeff_P31
_atom_rho_multipole_coeff_P3-1
_atom_rho_multipole_coeff_P32
_atom_rho_multipole_coeff_P3-2
_atom_rho_multipole_coeff_P33
_atom_rho_multipole_coeff_P3-3
_atom_rho_multipole_coeff_P40
_atom_rho_multipole_coeff_P41
_atom_rho_multipole_coeff_P4-1
_atom_rho_multipole_coeff_P42
_atom_rho_multipole_coeff_P4-2
_atom_rho_multipole_coeff_P43
_atom_rho_multipole_coeff_P4-3
_atom_rho_multipole_coeff_P44
_atom_rho_multipole_coeff_P4-4
_atom_rho_multipole_kappa
_atom_rho_multipole_kappa_prime0
_atom_rho_multipole_kappa_prime1
_atom_rho_multipole_kappa_prime2
_atom_rho_multipole_kappa_prime3
_atom_rho_multipole_kappa_prime4
_atom_rho_multipole_radial_slater_n0
_atom_rho_multipole_radial_slater_zeta0
_atom_rho_multipole_radial_slater_n1
_atom_rho_multipole_radial_slater_zeta1
_atom_rho_multipole_radial_slater_n2
_atom_rho_multipole_radial_slater_zeta2
_atom_rho_multipole_radial_slater_n3
_atom_rho_multipole_radial_slater_zeta3
_atom_rho_multipole_radial_slater_n4
_atom_rho_multipole_radial_slater_zeta4
O(1) 6.29(5) 0 0.002(11) 0.014(11) -0.035(14) 0.014(14) -0.025(11) 0.003(12) -0.057(13) 0.002(12) 0.061(11) -0.009(10) 0.020(10) 0.011(12) -0.013(11) -0.002(10) -0.008(10) 0.059(14) -0.013(12) -0.007(12) -0.011(13) -0.014(12) -0.003(12) -0.001(12) -0.000(12) -0.008(11) 0.983(4) 1 1 1 1 1 2 4.466 2 4.466 2 4.466 3 4.466 4 4.466
N(1) 5.07(7) 0 0.038(15) -0.010(16) 0 0.006(15) 0 0 -0.008(14) 0.033(14) 0 0.010(14) -0.003(13) 0 0 0.157(14) 0.023(12) 0.026(18) 0 0 0.012(16) 0.010(17) 0 0 0.010(15) -0.036(15) 0.994(5) 1 1 1 1 1 2 3.83936 2 3.83936 2 3.83936 3 3.83936 4 3.83936
N(2) 5.22(5) 0 -0.030(15) 0.006(15) 0 -0.008(15) 0 0 -0.021(14) -0.006(14) 0 0.016(13) -0.011(13) 0 0 0.168(14) -0.012(12) 0.003(18) 0 0 -0.020(18) 0.026(17) 0 0 -0.027(15) 0.011(15) 0.981326 1 1 1 1 1 2 3.83936 2 3.83936 2 3.83936 3 3.83936 4 3.83936
C(1) 3.75(9) 0 0 0 0.02(2) 0.168(19) 0 0 -0.204(17) 0 0.22(2) 0 0 0.22(2) 0 0 0 -0.05(3) 0 0 -0.03(2) 0 0 0 -0.06(2) 0 1.001(11) 1 1 1 1 1 2 3.1762 2 3.1762 2 3.1762 3 3.1762 4 3.1762
C(11) 3.88(12) 0 0 0 -0.068(19) -0.041(19) 0 0 0 0 0.27(2) 0 0 0 0 0.035(16) -0.15(2) 0.04(2) 0 0 0 0 0.02(2) 0.09(2) 0 0 1.003(12) 1 1 1 1 1 2 3.1762 2 3.1762 2 3.1762 3 3.1762 4 3.1762
H(1) 0.97(4) 0 0 0 0.18(2) 0 0 0 0 0 0 0 0 0 0 0 0 0 0 0 0 0 0 0 0 0 1.13 1.29 1.29 1.29 1.29 1.29 0 2 1 2 2 2 3 2 4 2
H(2A) 0.90(3) 0 0 0 0.17(2) 0 0 0 0 0 0 0 0 0 0 0 0 0 0 0 0 0 0 0 0 0 1.13 1.29 1.29 1.29 1.29 1.29 0 2 1 2 2 2 3 2 4 2
H(2B) 0.84(3) 0 0 0 0.14(2) 0 0 0 0 0 0 0 0 0 0 0 0 0 0 0 0 0 0 0 0 0 1.13 1.29 1.29 1.29 1.29 1.29 0 2 1 2 2 2 3 2 4 2
H(11A) 1.03(3) 0 0 0 0.118(16) 0 0 0 0 0 0 0 0 0 0 0 0 0 0 0 0 0 0 0 0 0 1.13 1.29 1.29 1.29 1.29 1.29 0 2 1 2 2 2 3 2 4 2
H(11B) 1.027 0 0 0 0.1184 0 0 0 0 0 0 0 0 0 0 0 0 0 0 0 0 0 0 0 0 0 1.13 1.29 1.29 1.29 1.29 1.29 0 2 1 2 2 2 3 2 4 2
H(11C) 1.027 0 0 0 0.1184 0 0 0 0 0 0 0 0 0 0 0 0 0 0 0 0 0 0 0 0 0 1.13 1.29 1.29 1.29 1.29 1.29 0 2 1 2 2 2 3 2 4 2

loop_
_atom_site_aniso_label
_atom_site_aniso_U_11
_atom_site_aniso_U_22
_atom_site_aniso_U_33
_atom_site_aniso_U_12
_atom_site_aniso_U_13
_atom_site_aniso_U_23
O(1) 0.00715(14) 0.00728(14) 0.00434(13) -0.00006(11) 0.00115(10) -0.00033(10)
N(1) 0.00914(13) 0.00680(13) 0.00628(13) -0.00274(10) 0.00234(10) -0.00049(10)
N(2) 0.00956(13) 0.00633(13) 0.00688(14) -0.00219(10) 0.00179(10) -0.00148(11)
C(1) 0.00538(13) 0.00521(13) 0.00436(13) -0.00043(8) 0.00036(9) -0.00018(8)
C(11) 0.00929(14) 0.00719(13) 0.01078(15) -0.00261(10) 0.00109(10) -0.00139(11)
H(1) 0.035901 0.025319 0.017289 -0.01012 0.013461 -0.006208
H(2A) 0.03797 0.025952 0.016328 -0.009186 0.011855 -0.007061
H(2B) 0.02122 0.016641 0.021698 -0.006858 0.003867 0.001489
H(11A) 0.044942 0.024305 0.027873 -0.014207 0.008366 0.004699
H(11B) 0.033305 0.028247 0.034088 -0.001479 -0.017293 -0.002042
H(11C) 0.021598 0.0262 0.044802 0.001766 0.007929 -0.012386

loop_
_atom_site_label
_atom_site_fract_x
_atom_site_fract_y
_atom_site_fract_z
_atom_site_occupancy
_atom_site_symmetry_multiplicity
_atom_site_U_iso_or_equiv
O(1) 0.37477(6) 0.45323(6) 0.19580(5) 1 4 0.006
N(1) 0.20093(5) 0.34040(6) 0.40523(5) 1 4 0.007
N(2) 0.33986(5) 0.65183(6) 0.40862(5) 1 4 0.008
C(1) 0.30810(5) 0.48052(5) 0.33079(4) 1 4 0.005
C(11) 0.14256(6) 0.15878(6) 0.32753(5) 1 4 0.009
H(1) 0.145272 0.378126 0.510382 1 4 0.026
H(2A) 0.282358 0.663272 0.51693 1 4 0.027
H(2B) 0.431948 0.752446 0.360145 1 4 0.020
H(11A) 0.084332 0.06202 0.414586 1 4 0.032
H(11B) 0.036694 0.183991 0.237348 1 4 0.032
H(11C) 0.27057 0.087462 0.280738 1 4 0.031

loop_
_geom_angle_atom_site_label_1
_geom_angle_atom_site_label_2
_geom_angle_atom_site_label_3
_geom_angle
_geom_angle_site_symmetry_1
_geom_angle_site_symmetry_2
_geom_angle_site_symmetry_3
_geom_angle_publ_flag
C(1) N(1) C(11) 121.28(4) 1_555 1_555 1_555 yes
C(1) N(1) H(1) 116.44 1_555 1_555 1_555 yes
C(11) N(1) H(1) 121.55 1_555 1_555 1_555 yes
C(1) N(2) H(2A) 117.34 1_555 1_555 1_555 yes
C(1) N(2) H(2B) 117.93 1_555 1_555 1_555 yes
H(2A) N(2) H(2B) 124.33 1_555 1_555 1_555 yes
O(1) C(1) N(1) 121.68(4) 1_555 1_555 1_555 yes
O(1) C(1) N(2) 121.62(4) 1_555 1_555 1_555 yes
N(1) C(1) N(2) 116.70(4) 1_555 1_555 1_555 yes
N(1) C(11) H(11A) 107.14 1_555 1_555 1_555 yes
N(1) C(11) H(11B) 112.39 1_555 1_555 1_555 yes
N(1) C(11) H(11C) 109.55 1_555 1_555 1_555 yes
H(11A) C(11) H(11B) 111.06 1_555 1_555 1_555 yes
H(11A) C(11) H(11C) 106.59 1_555 1_555 1_555 yes
H(11B) C(11) H(11C) 109.89 1_555 1_555 1_555 yes

loop_
_geom_bond_atom_site_label_1
_geom_bond_atom_site_label_2
_geom_bond_distance
_geom_bond_site_symmetry_1
_geom_bond_site_symmetry_2
_geom_bond_publ_flag
O(1) C(1) 1.2559(5) 1_555 1_555 yes
N(1) C(1) 1.3500(5) 1_555 1_555 yes
N(1) C(11) 1.4488(6) 1_555 1_555 yes
N(1) H(1) 1.0097 1_555 1_555 yes
N(2) C(1) 1.3513(5) 1_555 1_555 yes
N(2) H(2A) 1.0098 1_555 1_555 yes
N(2) H(2B) 1.009 1_555 1_555 yes
C(11) H(11A) 1.0666 1_555 1_555 yes
C(11) H(11B) 1.0663 1_555 1_555 yes
C(11) H(11C) 1.0663 1_555 1_555 yes
